data_9010144
loop_
_publ_author_name
'Ikuta, D.'
'Kawame, N.'
'Banno, S.'
'Hirajima, T.'
'Ito, K.'
'Rakovan, J. F.'
'Downs, R. T.'
'Tamada, O.'

_publ_section_title
;First in situ X-ray diffraction identification of coesite and retrograde
 quartz on a glass thin section of an ultrahigh-pressure metamorphic rock and
 their crystal structure details Locality: Yangkou meta-igneous complex in the
 middle part of the Sulu UHP terrain, eastern China Note: Sample is on a thin
 section
;
_journal_name_full 'American Mineralogist'
_journal_page_first 57
_journal_page_last 63
_journal_paper_doi 10.2138/am.2007.2228
_journal_volume 92
_journal_year 2007
_chemical_compound_source 'Yangkou meta-igneous complex in the middle part of the Sulu UHP terrain, eastern China'
_chemical_formula_sum 'O2 Si'
_chemical_name_mineral Quartz
_symmetry_space_group_name_H-M 'P 32 2 1'
_cell_angle_alpha 90
_cell_angle_beta 90
_cell_angle_gamma 120
_cell_length_a 4.923
_cell_length_b 4.923
_cell_length_c 5.409
_cell_formula_units_Z 3
_cell_volume 113.529
_database_code_amcsd 0004265
_exptl_crystal_density_diffrn 2.636
_cod_original_formula_sum 'Si O2'
_cod_database_code 9010144

loop_
_space_group_symop_operation_xyz
x,y,z
y,x,2/3-z
-y,x-y,2/3+z
-x,-x+y,1/3-z
-x+y,-x,1/3+z
x-y,-y,-z

loop_
_atom_site_aniso_label
_atom_site_aniso_U_11
_atom_site_aniso_U_22
_atom_site_aniso_U_33
_atom_site_aniso_U_12
_atom_site_aniso_U_13
_atom_site_aniso_U_23
Si 0.02600 0.01400 0.02300 0.00700 -0.00400 -0.00800
O 0.03300 0.02300 0.03000 0.01500 0.00400 -0.00800

loop_
_atom_site_label
_atom_site_fract_x
_atom_site_fract_y
_atom_site_fract_z
_atom_site_U_iso_or_equiv
Si 0.46800 0.00000 0.00000 0.02200
O 0.41400 0.26400 0.12100 0.02800

loop_
_cod_related_entry_id
_cod_related_entry_database
_cod_related_entry_code
1 AMCSD 0004265
